data_4336724
loop_
_publ_author_name
'Nihal Deligonul'
'Thomas G. Gray'

_publ_section_title
;
 Azadipyrromethene Complexes of d8 Metal Centers: Rhodium(I), Iridium(I),
 Palladium(II), and Platinum(II)
;
_journal_name_full 'Inorganic Chemistry'
_journal_page_first 13048
_journal_page_last 13057
_journal_paper_doi 10.1021/ic4017239
_journal_volume 52
_journal_year 2013
_chemical_formula_moiety 'C36 H28 Br2 Cl N3 O2 Pt'
_chemical_formula_sum 'C36 H28 Br2 Cl N3 O2 Pt'
_chemical_formula_weight 924.97
_chemical_name_systematic
;
 ?
;
_space_group_IT_number 2
_symmetry_cell_setting triclinic
_symmetry_space_group_name_Hall '-P 1'
_symmetry_space_group_name_H-M 'P -1'
_atom_sites_solution_hydrogens geom
_atom_sites_solution_primary direct
_atom_sites_solution_secondary difmap
_audit_creation_method SHELXL-97
_cell_angle_alpha 104.306(3)
_cell_angle_beta 102.713(3)
_cell_angle_gamma 90.288(4)
_cell_formula_units_Z 2
_cell_length_a 10.133(3)
_cell_length_b 12.253(3)
_cell_length_c 16.066(5)
_cell_measurement_reflns_used 2394
_cell_measurement_temperature 170(2)
_cell_measurement_theta_max 19.00
_cell_measurement_theta_min 2.44
_cell_volume 1881.8(9)
_computing_cell_refinement 'Bruker SMART'
_computing_data_collection 'Bruker SMART'
_computing_data_reduction 'Bruker SAINT'
_computing_molecular_graphics 'Bruker SHELXTL'
_computing_publication_material 'Bruker SHELXTL'
_computing_structure_refinement 'SHELXL-97 (Sheldrick, 1997)'
_computing_structure_solution 'SHELXS-97 (Sheldrick, 1990)'
_diffrn_ambient_temperature 170(2)
_diffrn_measured_fraction_theta_full 0.998
_diffrn_measured_fraction_theta_max 0.998
_diffrn_measurement_device_type 'Bruker AXS APEX II CCD area detector'
_diffrn_measurement_method 'phi and omega scans'
_diffrn_radiation_monochromator graphite
_diffrn_radiation_source 'fine-focus sealed tube'
_diffrn_radiation_type MoK\a
_diffrn_radiation_wavelength 0.71073
_diffrn_reflns_av_R_equivalents 0.0873
_diffrn_reflns_av_sigmaI/netI 0.1310
_diffrn_reflns_limit_h_max 12
_diffrn_reflns_limit_h_min -12
_diffrn_reflns_limit_k_max 14
_diffrn_reflns_limit_k_min -14
_diffrn_reflns_limit_l_max 19
_diffrn_reflns_limit_l_min -19
_diffrn_reflns_number 18435
_diffrn_reflns_theta_full 25.00
_diffrn_reflns_theta_max 25.00
_diffrn_reflns_theta_min 1.34
_diffrn_standards_decay_% none
_diffrn_standards_number 0
_exptl_absorpt_coefficient_mu 5.955
_exptl_absorpt_correction_T_max 0.8053
_exptl_absorpt_correction_T_min 0.4937
_exptl_absorpt_correction_type multi-scan
_exptl_absorpt_process_details 'AXScale APEX 2, (Bruker, 2004)'
_exptl_crystal_colour red
_exptl_crystal_density_diffrn 1.632
_exptl_crystal_description irregular
_exptl_crystal_F_000 892
_exptl_crystal_size_max 0.14
_exptl_crystal_size_mid 0.08
_exptl_crystal_size_min 0.04
_platon_squeeze_details
;
 ?
;
_refine_diff_density_max 0.876
_refine_diff_density_min -2.042
_refine_diff_density_rms 0.242
_refine_ls_extinction_method none
_refine_ls_goodness_of_fit_ref 1.025
_refine_ls_hydrogen_treatment constr
_refine_ls_matrix_type full
_refine_ls_number_parameters 408
_refine_ls_number_reflns 6610
_refine_ls_number_restraints 12
_refine_ls_restrained_S_all 1.024
_refine_ls_R_factor_all 0.0914
_refine_ls_R_factor_gt 0.0568
_refine_ls_shift/su_max 0.001
_refine_ls_shift/su_mean 0.000
_refine_ls_structure_factor_coef Fsqd
_refine_ls_weighting_details 'calc w=1/[\s^2^(Fo^2^)+(0.0657P)^2^+0.0000P] where P=(Fo^2^+2Fc^2^)/3'
_refine_ls_weighting_scheme calc
_refine_ls_wR_factor_gt 0.1535
_refine_ls_wR_factor_ref 0.1677
_reflns_number_gt 4296
_reflns_number_total 6610
_reflns_threshold_expression >2sigma(I)
_cod_data_source_file ic4017239_si_002_09.cif
_cod_data_source_block nd022610_0m
_cod_database_code 4336724

loop_
_symmetry_equiv_pos_as_xyz
'x, y, z'
'-x, -y, -z'

loop_
_atom_site_label
_atom_site_type_symbol
_atom_site_fract_x
_atom_site_fract_y
_atom_site_fract_z
_atom_site_U_iso_or_equiv
_atom_site_adp_type
_atom_site_occupancy
_atom_site_symmetry_multiplicity
_atom_site_calc_flag
_atom_site_refinement_flags
Pt1 Pt 0.55570(5) 0.69820(4) 1.06445(3) 0.03745(18) Uani 1 1 d .
Br2 Br 0.07850(13) 0.91707(11) 0.90759(9) 0.0529(4) Uani 1 1 d .
Br1 Br 1.02854(12) 0.61150(11) 0.89640(9) 0.0503(4) Uani 1 1 d .
Cl5 Cl 0.6822(3) 0.5766(3) 1.1344(2) 0.0556(9) Uani 1 1 d .
N3 N 0.4374(9) 0.7837(8) 0.9877(6) 0.039(2) Uani 1 1 d .
N2 N 0.5042(10) 0.6794(8) 0.8525(6) 0.040(2) Uani 1 1 d .
N1 N 0.6871(10) 0.7028(8) 0.9844(6) 0.041(2) Uani 1 1 d .
C20 C 0.2417(11) 0.8429(9) 0.9194(8) 0.038(3) Uani 1 1 d .
C21 C 0.3353(12) 0.8535(10) 1.0017(7) 0.040(3) Uani 1 1 d .
C1 C 0.6310(11) 0.6675(9) 0.8917(7) 0.036(3) Uani 1 1 d .
C5 C 0.9097(12) 0.7301(9) 1.0846(8) 0.040(3) Uani 1 1 d .
C22 C 0.2265(12) 0.7327(10) 0.7553(8) 0.040(3) Uani 1 1 d .
C3 C 0.8543(12) 0.6441(9) 0.9131(8) 0.040(3) Uani 1 1 d .
C18 C 0.4145(12) 0.7360(9) 0.8945(7) 0.034(3) Uani 1 1 d .
C12 C 0.7132(11) 0.5812(9) 0.7512(7) 0.036(3) Uani 1 1 d .
C17 C 0.5997(13) 0.5071(10) 0.7049(9) 0.049(3) Uani 1 1 d .
H17 H 0.5370 0.4895 0.7364 0.059 Uiso 1 1 calc R
C27 C 0.2262(13) 0.6191(10) 0.7117(8) 0.047(3) Uani 1 1 d .
H27 H 0.2631 0.5661 0.7434 0.056 Uiso 1 1 calc R
C16 C 0.5760(15) 0.4589(11) 0.6147(8) 0.056(4) Uani 1 1 d .
H16 H 0.5004 0.4070 0.5850 0.067 Uiso 1 1 calc R
C19 C 0.2871(11) 0.7699(10) 0.8518(7) 0.039(3) Uani 1 1 d .
C13 C 0.8024(13) 0.6094(10) 0.7024(8) 0.045(3) Uani 1 1 d .
H13 H 0.8794 0.6598 0.7319 0.054 Uiso 1 1 calc R
C26 C 0.1705(15) 0.5836(13) 0.6200(9) 0.062(4) Uani 1 1 d .
H26 H 0.1707 0.5068 0.5891 0.075 Uiso 1 1 calc R
C6 C 0.8727(12) 0.8228(10) 1.1453(8) 0.047(3) Uani 1 1 d .
H6 H 0.7956 0.8621 1.1270 0.056 Uiso 1 1 calc R
C9 C 1.1013(15) 0.7070(12) 1.2026(10) 0.060(4) Uani 1 1 d .
H9 H 1.1784 0.6679 1.2214 0.072 Uiso 1 1 calc R
C25 C 0.1134(15) 0.6652(16) 0.5739(9) 0.071(4) Uani 1 1 d .
H25 H 0.0747 0.6421 0.5123 0.085 Uiso 1 1 calc R
C23 C 0.1677(13) 0.8092(11) 0.7077(9) 0.053(3) Uani 1 1 d .
H23 H 0.1647 0.8859 0.7382 0.064 Uiso 1 1 calc R
C14 C 0.7790(15) 0.5640(13) 0.6108(10) 0.065(4) Uani 1 1 d .
H14 H 0.8383 0.5838 0.5778 0.078 Uiso 1 1 calc R
C24 C 0.1147(14) 0.7758(14) 0.6183(9) 0.063(4) Uani 1 1 d .
H24 H 0.0787 0.8298 0.5874 0.075 Uiso 1 1 calc R
C15 C 0.6657(15) 0.4889(12) 0.5696(9) 0.063(4) Uani 1 1 d .
H15 H 0.6499 0.4570 0.5078 0.075 Uiso 1 1 calc R
C2 C 0.7361(12) 0.6275(10) 0.8477(8) 0.040(3) Uani 1 1 d .
C10 C 1.0236(13) 0.6762(10) 1.1142(8) 0.047(3) Uani 1 1 d .
H10 H 1.0513 0.6156 1.0734 0.056 Uiso 1 1 calc R
C35 C 0.4378(13) 0.7169(12) 1.1645(9) 0.051(3) Uani 1 1 d U
H35A H 0.4799 0.6937 1.2187 0.062 Uiso 1 1 calc R
H35B H 0.3886 0.7867 1.1759 0.062 Uiso 1 1 calc R
C36 C 0.3812(15) 0.6368(14) 1.0959(11) 0.070(4) Uani 1 1 d U
H36A H 0.2927 0.6520 1.0616 0.083 Uiso 1 1 calc R
H36B H 0.3836 0.5593 1.1042 0.083 Uiso 1 1 calc R
C4 C 0.8223(12) 0.6906(9) 0.9981(7) 0.037(3) Uani 1 1 d .
C7 C 0.9488(13) 0.8566(10) 1.2318(8) 0.051(3) Uani 1 1 d .
H7 H 0.9249 0.9209 1.2712 0.061 Uiso 1 1 calc R
C28 C 0.4622(12) 0.9932(10) 1.1328(8) 0.043(3) Uani 1 1 d .
H28 H 0.5380 0.9836 1.1064 0.052 Uiso 1 1 calc R
C29 C 0.3401(13) 0.9316(9) 1.0885(7) 0.041(3) Uani 1 1 d .
C8 C 1.0586(14) 0.7984(11) 1.2615(9) 0.051(3) Uani 1 1 d .
C30 C 0.2295(13) 0.9452(9) 1.1276(8) 0.044(3) Uani 1 1 d .
H30 H 0.1453 0.9047 1.0977 0.052 Uiso 1 1 calc R
C11 C 1.2368(19) 0.7734(18) 1.3804(10) 0.115(8) Uani 1 1 d .
H11A H 1.2071 0.6932 1.3632 0.172 Uiso 1 1 calc R
H11B H 1.2636 0.7994 1.4449 0.172 Uiso 1 1 calc R
H11C H 1.3143 0.7843 1.3554 0.172 Uiso 1 1 calc R
O1 O 1.1263(10) 0.8378(8) 1.3474(6) 0.071(3) Uani 1 1 d .
C32 C 0.3618(13) 1.0818(10) 1.2546(8) 0.046(3) Uani 1 1 d .
C31 C 0.2434(12) 1.0177(10) 1.2095(8) 0.043(3) Uani 1 1 d .
H31 H 0.1682 1.0241 1.2365 0.052 Uiso 1 1 calc R
C33 C 0.4748(14) 1.0693(11) 1.2158(8) 0.054(3) Uani 1 1 d .
H33 H 0.5580 1.1116 1.2454 0.065 Uiso 1 1 calc R
C34 C 0.4844(17) 1.2227(12) 1.3783(10) 0.082(5) Uani 1 1 d .
H34A H 0.5635 1.1771 1.3829 0.122 Uiso 1 1 calc R
H34B H 0.4767 1.2638 1.4375 0.122 Uiso 1 1 calc R
H34C H 0.4950 1.2767 1.3439 0.122 Uiso 1 1 calc R
O2 O 0.3641(9) 1.1503(7) 1.3351(6) 0.064(3) Uani 1 1 d .

loop_
_atom_site_aniso_label
_atom_site_aniso_U_11
_atom_site_aniso_U_22
_atom_site_aniso_U_33
_atom_site_aniso_U_23
_atom_site_aniso_U_13
_atom_site_aniso_U_12
Pt1 0.0390(3) 0.0397(3) 0.0331(3) 0.00660(19) 0.0102(2) 0.0046(2)
Br2 0.0491(8) 0.0541(8) 0.0540(8) 0.0115(6) 0.0111(7) 0.0178(6)
Br1 0.0388(7) 0.0554(8) 0.0571(8) 0.0086(6) 0.0182(6) 0.0040(6)
Cl5 0.057(2) 0.060(2) 0.060(2) 0.0265(17) 0.0217(17) 0.0163(17)
N3 0.039(6) 0.039(6) 0.039(6) 0.003(4) 0.019(5) 0.010(5)
N2 0.045(6) 0.037(5) 0.038(6) 0.002(4) 0.018(5) -0.002(5)
N1 0.044(6) 0.040(6) 0.035(5) 0.007(4) 0.005(5) 0.003(5)
C20 0.035(7) 0.036(7) 0.046(7) 0.009(6) 0.017(6) 0.003(5)
C21 0.043(7) 0.038(7) 0.034(7) 0.007(5) 0.004(6) -0.002(6)
C1 0.029(7) 0.040(7) 0.035(6) 0.002(5) 0.005(5) -0.003(5)
C5 0.045(7) 0.032(6) 0.044(7) 0.010(5) 0.011(6) 0.002(6)
C22 0.037(7) 0.042(7) 0.041(7) 0.010(6) 0.011(6) -0.002(6)
C3 0.040(7) 0.035(6) 0.053(8) 0.009(6) 0.031(6) 0.013(5)
C18 0.044(7) 0.033(6) 0.028(6) 0.010(5) 0.013(5) -0.001(5)
C12 0.033(7) 0.039(7) 0.037(7) 0.008(5) 0.012(5) 0.012(5)
C17 0.042(8) 0.051(8) 0.063(9) 0.019(7) 0.026(7) 0.016(6)
C27 0.051(8) 0.049(8) 0.037(7) 0.009(6) 0.007(6) 0.003(6)
C16 0.072(10) 0.054(8) 0.034(7) -0.009(6) 0.020(7) 0.003(7)
C19 0.031(7) 0.053(7) 0.031(6) 0.006(5) 0.009(5) -0.004(6)
C13 0.045(8) 0.049(8) 0.040(7) 0.006(6) 0.011(6) 0.004(6)
C26 0.068(10) 0.070(10) 0.036(8) -0.014(7) 0.017(7) -0.006(8)
C6 0.037(7) 0.042(7) 0.052(8) -0.004(6) 0.010(6) -0.002(6)
C9 0.061(9) 0.058(9) 0.065(10) 0.027(8) 0.013(8) 0.002(7)
C25 0.058(10) 0.112(14) 0.037(8) 0.010(9) 0.008(7) 0.010(9)
C23 0.058(9) 0.048(8) 0.058(9) 0.011(7) 0.024(7) 0.011(7)
C14 0.058(10) 0.085(11) 0.060(10) 0.017(8) 0.033(8) 0.012(8)
C24 0.050(9) 0.099(12) 0.038(8) 0.021(8) 0.003(7) 0.005(8)
C15 0.066(10) 0.076(10) 0.043(8) 0.006(7) 0.016(8) 0.006(8)
C2 0.045(8) 0.039(7) 0.040(7) 0.013(6) 0.015(6) 0.005(6)
C10 0.054(8) 0.035(7) 0.054(8) -0.001(6) 0.032(7) 0.016(6)
C35 0.058(9) 0.071(9) 0.036(7) 0.017(7) 0.028(7) 0.027(7)
C36 0.055(9) 0.090(12) 0.087(12) 0.058(11) 0.024(9) 0.022(9)
C4 0.035(7) 0.040(7) 0.039(7) 0.014(5) 0.005(5) 0.003(5)
C7 0.059(9) 0.031(7) 0.050(8) 0.001(6) -0.002(7) -0.004(6)
C28 0.040(7) 0.046(7) 0.038(7) 0.002(6) 0.007(6) 0.005(6)
C29 0.056(8) 0.030(6) 0.032(6) 0.002(5) 0.010(6) -0.005(6)
C8 0.052(9) 0.054(8) 0.049(8) 0.021(7) 0.008(7) 0.006(7)
C30 0.046(8) 0.036(7) 0.051(8) 0.006(6) 0.021(6) 0.003(6)
C11 0.102(15) 0.169(19) 0.046(10) 0.006(11) -0.019(10) 0.065(14)
O1 0.070(7) 0.084(7) 0.045(6) 0.010(5) -0.006(5) 0.015(6)
C32 0.055(9) 0.037(7) 0.044(7) 0.004(6) 0.010(7) 0.011(6)
C31 0.043(8) 0.047(7) 0.040(7) 0.006(6) 0.017(6) 0.005(6)
C33 0.051(9) 0.052(8) 0.047(8) 0.001(6) 0.001(7) 0.001(7)
C34 0.095(13) 0.059(10) 0.064(10) -0.019(8) 0.001(9) 0.001(9)
O2 0.065(6) 0.056(6) 0.051(6) -0.023(5) 0.012(5) 0.001(5)

loop_
_atom_type_symbol
_atom_type_description
_atom_type_scat_dispersion_real
_atom_type_scat_dispersion_imag
_atom_type_scat_source
C C 0.0033 0.0016 'International Tables Vol C Tables 4.2.6.8 and 6.1.1.4'
H H 0.0000 0.0000 'International Tables Vol C Tables 4.2.6.8 and 6.1.1.4'
N N 0.0061 0.0033 'International Tables Vol C Tables 4.2.6.8 and 6.1.1.4'
O O 0.0106 0.0060 'International Tables Vol C Tables 4.2.6.8 and 6.1.1.4'
Cl Cl 0.1484 0.1585 'International Tables Vol C Tables 4.2.6.8 and 6.1.1.4'
Br Br -0.2901 2.4595 'International Tables Vol C Tables 4.2.6.8 and 6.1.1.4'
Pt Pt -1.7033 8.3905 'International Tables Vol C Tables 4.2.6.8 and 6.1.1.4'

loop_
_geom_angle_atom_site_label_1
_geom_angle_atom_site_label_2
_geom_angle_atom_site_label_3
_geom_angle
N3 Pt1 N1 84.2(4)
N3 Pt1 C36 89.9(5)
N1 Pt1 C36 154.4(6)
N3 Pt1 C35 97.2(4)
N1 Pt1 C35 170.4(5)
C36 Pt1 C35 35.2(5)
N3 Pt1 Cl5 171.3(3)
N1 Pt1 Cl5 93.3(3)
C36 Pt1 Cl5 88.8(4)
C35 Pt1 Cl5 86.6(4)
C21 N3 C18 107.3(9)
C21 N3 Pt1 132.2(8)
C18 N3 Pt1 115.9(7)
C1 N2 C18 124.1(10)
C4 N1 C1 107.9(9)
C4 N1 Pt1 130.5(8)
C1 N1 Pt1 116.3(7)
C19 C20 C21 110.5(10)
C19 C20 Br2 126.2(9)
C21 C20 Br2 123.3(9)
N3 C21 C20 108.2(10)
N3 C21 C29 121.6(10)
C20 C21 C29 129.9(11)
N2 C1 N1 125.1(10)
N2 C1 C2 125.6(10)
N1 C1 C2 109.0(10)
C10 C5 C6 117.7(11)
C10 C5 C4 123.1(11)
C6 C5 C4 119.0(11)
C27 C22 C23 119.5(11)
C27 C22 C19 119.1(11)
C23 C22 C19 121.4(11)
C2 C3 C4 109.1(10)
C2 C3 Br1 126.2(9)
C4 C3 Br1 124.7(9)
N2 C18 N3 125.5(10)
N2 C18 C19 125.0(10)
N3 C18 C19 109.1(9)
C17 C12 C13 117.8(11)
C17 C12 C2 120.3(11)
C13 C12 C2 121.9(11)
C16 C17 C12 122.4(12)
C16 C17 H17 118.8
C12 C17 H17 118.8
C22 C27 C26 119.3(12)
C22 C27 H27 120.3
C26 C27 H27 120.3
C15 C16 C17 117.8(13)
C15 C16 H16 121.1
C17 C16 H16 121.1
C20 C19 C18 104.7(10)
C20 C19 C22 130.8(11)
C18 C19 C22 124.5(10)
C14 C13 C12 121.0(12)
C14 C13 H13 119.5
C12 C13 H13 119.5
C27 C26 C25 119.2(13)
C27 C26 H26 120.4
C25 C26 H26 120.4
C7 C6 C5 120.3(12)
C7 C6 H6 119.8
C5 C6 H6 119.8
C8 C9 C10 117.0(13)
C8 C9 H9 121.5
C10 C9 H9 121.5
C24 C25 C26 120.2(13)
C24 C25 H25 119.9
C26 C25 H25 119.9
C24 C23 C22 121.6(13)
C24 C23 H23 119.2
C22 C23 H23 119.2
C15 C14 C13 117.9(12)
C15 C14 H14 121.0
C13 C14 H14 121.0
C25 C24 C23 120.1(14)
C25 C24 H24 120.0
C23 C24 H24 120.0
C16 C15 C14 123.0(13)
C16 C15 H15 118.5
C14 C15 H15 118.5
C3 C2 C1 105.8(10)
C3 C2 C12 130.6(11)
C1 C2 C12 123.6(11)
C5 C10 C9 123.2(11)
C5 C10 H10 118.4
C9 C10 H10 118.4
C36 C35 Pt1 70.3(8)
C36 C35 H35A 116.6
Pt1 C35 H35A 116.6
C36 C35 H35B 116.6
Pt1 C35 H35B 116.6
H35A C35 H35B 113.6
C35 C36 Pt1 74.5(9)
C35 C36 H36A 116.0
Pt1 C36 H36A 116.0
C35 C36 H36B 116.0
Pt1 C36 H36B 116.0
H36A C36 H36B 113.0
N1 C4 C5 121.1(10)
N1 C4 C3 108.1(10)
C5 C4 C3 130.6(11)
C8 C7 C6 121.2(12)
C8 C7 H7 119.4
C6 C7 H7 119.4
C29 C28 C33 121.0(12)
C29 C28 H28 119.5
C33 C28 H28 119.5
C30 C29 C28 119.4(10)
C30 C29 C21 123.0(11)
C28 C29 C21 117.6(11)
O1 C8 C7 116.8(12)
O1 C8 C9 122.7(12)
C7 C8 C9 120.4(12)
C31 C30 C29 119.3(12)
C31 C30 H30 120.4
C29 C30 H30 120.4
O1 C11 H11A 109.5
O1 C11 H11B 109.5
H11A C11 H11B 109.5
O1 C11 H11C 109.5
H11A C11 H11C 109.5
H11B C11 H11C 109.5
C8 O1 C11 117.2(11)
O2 C32 C31 117.8(11)
O2 C32 C33 123.7(12)
C31 C32 C33 118.5(11)
C30 C31 C32 122.9(12)
C30 C31 H31 118.6
C32 C31 H31 118.6
C28 C33 C32 118.9(12)
C28 C33 H33 120.6
C32 C33 H33 120.6
O2 C34 H34A 109.5
O2 C34 H34B 109.5
H34A C34 H34B 109.5
O2 C34 H34C 109.5
H34A C34 H34C 109.5
H34B C34 H34C 109.5
C32 O2 C34 117.1(11)

loop_
_geom_bond_atom_site_label_1
_geom_bond_atom_site_label_2
_geom_bond_distance
Pt1 N3 2.015(9)
Pt1 N1 2.054(10)
Pt1 C36 2.125(14)
Pt1 C35 2.175(11)
Pt1 Cl5 2.310(3)
Br2 C20 1.887(11)
Br1 C3 1.874(11)
N3 C21 1.366(14)
N3 C18 1.432(13)
N2 C1 1.326(14)
N2 C18 1.344(13)
N1 C4 1.355(14)
N1 C1 1.427(14)
C20 C19 1.391(15)
C20 C21 1.424(16)
C21 C29 1.474(15)
C1 C2 1.428(15)
C5 C10 1.385(16)
C5 C6 1.414(15)
C5 C4 1.440(16)
C22 C27 1.396(16)
C22 C23 1.406(17)
C22 C19 1.489(15)
C3 C2 1.385(16)
C3 C4 1.451(15)
C18 C19 1.437(16)
C12 C17 1.407(17)
C12 C13 1.412(16)
C12 C2 1.478(16)
C17 C16 1.388(17)
C17 H17 0.9500
C27 C26 1.411(17)
C27 H27 0.9500
C16 C15 1.379(18)
C16 H16 0.9500
C13 C14 1.403(18)
C13 H13 0.9500
C26 C25 1.44(2)
C26 H26 0.9500
C6 C7 1.392(17)
C6 H6 0.9500
C9 C8 1.412(19)
C9 C10 1.421(18)
C9 H9 0.9500
C25 C24 1.37(2)
C25 H25 0.9500
C23 C24 1.374(18)
C23 H23 0.9500
C14 C15 1.399(19)
C14 H14 0.9500
C24 H24 0.9500
C15 H15 0.9500
C10 H10 0.9500
C35 C36 1.300(19)
C35 H35A 0.9900
C35 H35B 0.9900
C36 H36A 0.9900
C36 H36B 0.9900
C7 C8 1.385(17)
C7 H7 0.9500
C28 C29 1.394(16)
C28 C33 1.405(16)
C28 H28 0.9500
C29 C30 1.392(16)
C8 O1 1.363(15)
C30 C31 1.372(16)
C30 H30 0.9500
C11 O1 1.453(17)
C11 H11A 0.9800
C11 H11B 0.9800
C11 H11C 0.9800
C32 O2 1.353(14)
C32 C31 1.382(17)
C32 C33 1.411(18)
C31 H31 0.9500
C33 H33 0.9500
C34 O2 1.438(17)
C34 H34A 0.9800
C34 H34B 0.9800
C34 H34C 0.9800

loop_
_platon_squeeze_void_nr
_platon_squeeze_void_average_x
_platon_squeeze_void_average_y
_platon_squeeze_void_average_z
_platon_squeeze_void_volume
_platon_squeeze_void_count_electrons
_platon_squeeze_void_content
1 -0.006 0.000 0.500 349 187 ' '
